data_4084438
loop_
_publ_author_name
'Athukorala Arachchige, Kasun S.'
'Diamond, Louise M.'
'Knight, Fergus R.'
'Lechner, Marie-Luise'
'Slawin, Alexandra M. Z.'
'Woollins, J. Derek'

_publ_section_title
;
 Synthetic, Structural, and Spectroscopic Studies of Sterically Crowded
 Tin--Chalcogen Acenaphthenes
;
_journal_issue 21
_journal_name_full Organometallics
_journal_page_first 6089
_journal_paper_doi 10.1021/om500755w
_journal_volume 33
_journal_year 2014
_chemical_formula_moiety 'C30 H23 Cl Se Sn'
_chemical_formula_sum 'C30 H23 Cl Se Sn'
_chemical_formula_weight 616.61
_space_group_IT_number 2
_symmetry_cell_setting triclinic
_symmetry_Int_Tables_number 2
_symmetry_space_group_name_Hall '-P 1'
_symmetry_space_group_name_H-M 'P -1'
_atom_sites_solution_hydrogens geom
_atom_sites_solution_primary direct
_atom_sites_solution_secondary difmap
_cell_angle_alpha 102.980(7)
_cell_angle_beta 96.595(7)
_cell_angle_gamma 118.084(8)
_cell_formula_units_Z 2
_cell_length_a 10.893(4)
_cell_length_b 10.945(4)
_cell_length_c 12.394(4)
_cell_measurement_reflns_used 7869
_cell_measurement_temperature 125
_cell_measurement_theta_max 28.40
_cell_measurement_theta_min 3.10
_cell_volume 1227.8(8)
_computing_cell_refinement 'CrystalClear-SM Auto 2.0 r12'
_computing_data_collection 'CrystalClear-SM Auto 2.0 r12 (Rigaku, 2011)'
_computing_data_reduction 'CrystalClear-SM Auto 2.0 r12'
_computing_molecular_graphics 'CrystalStructure 4.0'
_computing_publication_material 'CrystalStructure 4.0 (Rigaku, 2010)'
_computing_structure_refinement 'SHELXL97 (Sheldrick, 2008)'
_computing_structure_solution 'SIR2002 (Burla, et al., 2003)'
_diffrn_ambient_temperature 125
_diffrn_detector_area_resol_mean 7.314
_diffrn_measured_fraction_theta_full 0.976
_diffrn_measured_fraction_theta_max 0.976
_diffrn_measurement_device_type 'Rigaku SCX mini'
_diffrn_measurement_method \w
_diffrn_radiation_type 'Mo K\a'
_diffrn_radiation_wavelength 0.71075
_diffrn_reflns_av_R_equivalents 0.1273
_diffrn_reflns_limit_h_max 14
_diffrn_reflns_limit_h_min -14
_diffrn_reflns_limit_k_max 14
_diffrn_reflns_limit_k_min -14
_diffrn_reflns_limit_l_max 16
_diffrn_reflns_limit_l_min -15
_diffrn_reflns_number 11730
_diffrn_reflns_theta_full 27.47
_diffrn_reflns_theta_max 27.47
_diffrn_standards_number 0
_exptl_absorpt_coefficient_mu 2.648
_exptl_absorpt_correction_T_max 0.924
_exptl_absorpt_correction_T_min 0.628
_exptl_absorpt_correction_type multi-scan
_exptl_absorpt_process_details 'REQAB (Rigaku, 1998)'
_exptl_crystal_colour colorless
_exptl_crystal_density_diffrn 1.668
_exptl_crystal_density_method 'not measured'
_exptl_crystal_description platelet
_exptl_crystal_F_000 608.00
_exptl_crystal_size_max 0.170
_exptl_crystal_size_mid 0.110
_exptl_crystal_size_min 0.030
_refine_diff_density_max 0.750
_refine_diff_density_min -1.000
_refine_ls_extinction_method none
_refine_ls_goodness_of_fit_ref 1.068
_refine_ls_hydrogen_treatment constr
_refine_ls_number_parameters 298
_refine_ls_number_reflns 5481
_refine_ls_number_restraints 0
_refine_ls_R_factor_gt 0.0931
_refine_ls_shift/su_max 0.000
_refine_ls_structure_factor_coef Fsqd
_refine_ls_weighting_details 'w = 1/[\s^2^(Fo^2^)+(0.0328P)^2^+0.0000P] where P=(Fo^2^+2Fc^2^)/3'
_refine_ls_weighting_scheme calc
_refine_ls_wR_factor_ref 0.1473
_reflns_number_gt 3026
_reflns_number_total 5481
_reflns_threshold_expression F^2^>2.0\s(F^2^)
_cod_data_source_file om500755w_si_002.cif
_cod_data_source_block 6
_cod_depositor_comments 'Adding full bibliography for 4084433--4084444.cif.'
_cod_database_code 4084438

loop_
_symmetry_equiv_pos_site_id
_symmetry_equiv_pos_as_xyz
1 +X,+Y,+Z
2 -X,-Y,-Z

loop_
_atom_site_label
_atom_site_type_symbol
_atom_site_fract_x
_atom_site_fract_y
_atom_site_fract_z
_atom_site_U_iso_or_equiv
_atom_site_adp_type
_atom_site_occupancy
_atom_site_symmetry_multiplicity
_atom_site_calc_flag
_atom_site_refinement_flags
Sn1 Sn 0.78413(7) 0.43200(7) 0.66017(6) 0.0315(3) Uani 1.0 2 d .
Se1 Se 0.87963(10) 0.33932(10) 0.85677(8) 0.0320(3) Uani 1.0 2 d .
Cl1 Cl 0.6914(3) 0.4865(3) 0.5017(3) 0.0476(7) Uani 1.0 2 d .
C1 C 0.6067(9) 0.3719(9) 0.7394(8) 0.029(3) Uani 1.0 2 d .
C2 C 0.4864(10) 0.3739(10) 0.6894(8) 0.036(3) Uani 1.0 2 d .
C3 C 0.3710(10) 0.3491(10) 0.7414(9) 0.035(3) Uani 1.0 2 d .
C4 C 0.3759(10) 0.3244(10) 0.8444(8) 0.032(3) Uani 1.0 2 d .
C5 C 0.4965(9) 0.3272(9) 0.8989(8) 0.027(3) Uani 1.0 2 d .
C6 C 0.4922(10) 0.3089(9) 1.0064(8) 0.031(3) Uani 1.0 2 d .
C7 C 0.6062(10) 0.3142(10) 1.0733(8) 0.036(3) Uani 1.0 2 d .
C8 C 0.7204(11) 0.3285(10) 1.0243(8) 0.037(3) Uani 1.0 2 d .
C9 C 0.7247(10) 0.3421(9) 0.9160(8) 0.030(3) Uani 1.0 2 d .
C10 C 0.6133(10) 0.3461(9) 0.8474(8) 0.028(3) Uani 1.0 2 d .
C11 C 0.2722(10) 0.2927(11) 0.9200(8) 0.040(3) Uani 1.0 2 d .
C12 C 0.3549(10) 0.2956(10) 1.0331(8) 0.038(3) Uani 1.0 2 d .
C13 C 0.8193(11) 0.2699(10) 0.5632(8) 0.034(3) Uani 1.0 2 d .
C14 C 0.9568(10) 0.2908(10) 0.5678(8) 0.034(3) Uani 1.0 2 d .
C15 C 0.9738(12) 0.1813(11) 0.5053(8) 0.042(3) Uani 1.0 2 d .
C16 C 0.8552(13) 0.0473(11) 0.4443(9) 0.046(3) Uani 1.0 2 d .
C17 C 0.7190(12) 0.0217(10) 0.4419(9) 0.046(3) Uani 1.0 2 d .
C18 C 0.7030(11) 0.1353(11) 0.5013(9) 0.043(3) Uani 1.0 2 d .
C19 C 0.9684(10) 0.6410(10) 0.7547(8) 0.032(3) Uani 1.0 2 d .
C20 C 1.0949(10) 0.7007(10) 0.7174(9) 0.035(3) Uani 1.0 2 d .
C21 C 1.2123(11) 0.8344(11) 0.7795(10) 0.049(3) Uani 1.0 2 d .
C22 C 1.2055(12) 0.9125(11) 0.8799(10) 0.052(3) Uani 1.0 2 d .
C23 C 1.0795(12) 0.8601(11) 0.9174(9) 0.050(3) Uani 1.0 2 d .
C24 C 0.9637(10) 0.7238(10) 0.8540(9) 0.037(3) Uani 1.0 2 d .
C25 C 0.7910(10) 0.1292(10) 0.7878(7) 0.031(3) Uani 1.0 2 d .
C26 C 0.8808(11) 0.0805(12) 0.7564(9) 0.046(3) Uani 1.0 2 d .
C27 C 0.8257(12) -0.0685(11) 0.7087(9) 0.045(3) Uani 1.0 2 d .
C28 C 0.6810(13) -0.1668(12) 0.6871(9) 0.054(3) Uani 1.0 2 d .
C29 C 0.5918(11) -0.1144(11) 0.7184(9) 0.049(3) Uani 1.0 2 d .
C30 C 0.6460(11) 0.0316(10) 0.7683(9) 0.045(3) Uani 1.0 2 d .
H2 H 0.4817 0.3926 0.6182 0.0428 Uiso 1.0 2 calc R
H3 H 0.2900 0.3496 0.7044 0.0424 Uiso 1.0 2 calc R
H7 H 0.6074 0.3085 1.1487 0.0429 Uiso 1.0 2 calc R
H8 H 0.7985 0.3288 1.0675 0.0446 Uiso 1.0 2 calc R
H11A H 0.1840 0.1959 0.8826 0.0477 Uiso 1.0 2 calc R
H11B H 0.2446 0.3680 0.9359 0.0477 Uiso 1.0 2 calc R
H12A H 0.3762 0.3801 1.0982 0.0454 Uiso 1.0 2 calc R
H12B H 0.2985 0.2046 1.0516 0.0454 Uiso 1.0 2 calc R
H14 H 1.0390 0.3810 0.6143 0.0413 Uiso 1.0 2 calc R
H15 H 1.0676 0.1985 0.5044 0.0502 Uiso 1.0 2 calc R
H16 H 0.8679 -0.0286 0.4032 0.0547 Uiso 1.0 2 calc R
H17 H 0.6372 -0.0716 0.4007 0.0548 Uiso 1.0 2 calc R
H18 H 0.6089 0.1190 0.4988 0.0514 Uiso 1.0 2 calc R
H20 H 1.0991 0.6471 0.6475 0.0419 Uiso 1.0 2 calc R
H21 H 1.2974 0.8727 0.7535 0.0593 Uiso 1.0 2 calc R
H22 H 1.2878 1.0038 0.9246 0.0620 Uiso 1.0 2 calc R
H23 H 1.0736 0.9168 0.9848 0.0596 Uiso 1.0 2 calc R
H24 H 0.8784 0.6860 0.8797 0.0443 Uiso 1.0 2 calc R
H26 H 0.9800 0.1480 0.7672 0.0550 Uiso 1.0 2 calc R
H27 H 0.8887 -0.1028 0.6907 0.0536 Uiso 1.0 2 calc R
H28 H 0.6429 -0.2682 0.6516 0.0652 Uiso 1.0 2 calc R
H29 H 0.4918 -0.1811 0.7049 0.0590 Uiso 1.0 2 calc R
H30 H 0.5838 0.0658 0.7895 0.0543 Uiso 1.0 2 calc R

loop_
_atom_site_aniso_label
_atom_site_aniso_U_11
_atom_site_aniso_U_22
_atom_site_aniso_U_33
_atom_site_aniso_U_12
_atom_site_aniso_U_13
_atom_site_aniso_U_23
Sn1 0.0307(5) 0.0315(4) 0.0319(4) 0.0165(4) 0.0070(3) 0.0084(4)
Se1 0.0281(6) 0.0350(6) 0.0351(7) 0.0179(5) 0.0080(5) 0.0112(6)
Cl1 0.0498(17) 0.0533(17) 0.0444(17) 0.0283(14) 0.0059(13) 0.0225(15)
C1 0.029(6) 0.020(5) 0.024(6) 0.008(5) -0.004(5) -0.001(5)
C2 0.034(6) 0.036(6) 0.031(6) 0.016(5) 0.002(5) 0.008(5)
C3 0.025(6) 0.034(6) 0.043(7) 0.022(5) -0.007(5) -0.006(6)
C4 0.030(6) 0.035(6) 0.040(6) 0.023(5) 0.012(5) 0.012(6)
C5 0.022(6) 0.018(5) 0.039(6) 0.009(4) 0.008(5) 0.007(5)
C6 0.040(6) 0.023(5) 0.038(6) 0.019(5) 0.023(5) 0.012(5)
C7 0.039(7) 0.034(6) 0.036(6) 0.017(5) 0.012(5) 0.016(6)
C8 0.044(7) 0.044(6) 0.041(7) 0.033(6) 0.017(6) 0.017(6)
C9 0.029(6) 0.024(5) 0.035(6) 0.016(5) 0.005(5) 0.003(5)
C10 0.027(6) 0.015(5) 0.034(6) 0.010(4) 0.004(5) -0.004(5)
C11 0.028(6) 0.037(6) 0.053(7) 0.014(5) 0.013(5) 0.016(6)
C12 0.032(6) 0.028(6) 0.046(7) 0.013(5) 0.018(5) 0.001(6)
C13 0.041(7) 0.030(6) 0.028(6) 0.015(5) 0.005(5) 0.011(5)
C14 0.027(6) 0.037(6) 0.036(6) 0.015(5) 0.008(5) 0.009(5)
C15 0.053(8) 0.047(7) 0.037(7) 0.034(6) 0.013(6) 0.014(6)
C16 0.070(9) 0.041(7) 0.040(7) 0.039(7) 0.019(6) 0.010(6)
C17 0.052(8) 0.026(6) 0.051(8) 0.017(6) 0.009(6) 0.006(6)
C18 0.044(7) 0.041(6) 0.054(7) 0.031(6) 0.020(6) 0.009(6)
C19 0.032(6) 0.029(6) 0.036(6) 0.016(5) 0.006(5) 0.012(5)
C20 0.029(6) 0.033(6) 0.050(7) 0.015(5) 0.014(5) 0.026(6)
C21 0.040(7) 0.037(7) 0.061(8) 0.010(6) 0.006(6) 0.023(7)
C22 0.059(8) 0.021(6) 0.059(8) 0.011(6) -0.002(7) 0.014(6)
C23 0.062(8) 0.039(7) 0.049(8) 0.036(7) 0.008(7) -0.003(6)
C24 0.032(6) 0.029(6) 0.048(7) 0.017(5) 0.011(5) 0.006(6)
C25 0.036(6) 0.041(6) 0.022(5) 0.022(5) 0.016(5) 0.015(5)
C26 0.035(7) 0.061(8) 0.042(7) 0.031(6) -0.000(5) 0.008(6)
C27 0.054(8) 0.045(7) 0.044(7) 0.033(6) 0.015(6) 0.010(6)
C28 0.069(9) 0.047(7) 0.049(8) 0.032(7) 0.016(7) 0.015(7)
C29 0.038(7) 0.044(7) 0.059(8) 0.013(6) 0.021(6) 0.020(7)
C30 0.045(7) 0.034(6) 0.063(8) 0.023(6) 0.022(6) 0.018(6)

loop_
_atom_type_symbol
_atom_type_description
_atom_type_scat_dispersion_real
_atom_type_scat_dispersion_imag
_atom_type_scat_source
C C 0.0033 0.0016
;
International Tables for Crystallography
(1992, Vol. C, Tables 4.2.6.8 and 6.1.1.4)
;
H H 0.0000 0.0000
;
International Tables for Crystallography
(1992, Vol. C, Table 6.1.1.4)
;
Se Se -0.0929 2.2259
;
International Tables for Crystallography
(1992, Vol. C, Tables 4.2.6.8 and 6.1.1.4)
;
Sn Sn -0.6537 1.4246
;
International Tables for Crystallography
(1992, Vol. C, Tables 4.2.6.8 and 6.1.1.4)
;
Cl Cl 0.1484 0.1585
;
International Tables for Crystallography
(1992, Vol. C, Tables 4.2.6.8 and 6.1.1.4)
;

loop_
_geom_angle_atom_site_label_1
_geom_angle_atom_site_label_2
_geom_angle_atom_site_label_3
_geom_angle
_geom_angle_publ_flag
Cl1 Sn1 C1 99.7(3) yes
Cl1 Sn1 C13 97.9(3) yes
Cl1 Sn1 C19 101.1(4) yes
C1 Sn1 C13 120.7(4) yes
C1 Sn1 C19 113.4(4) yes
C13 Sn1 C19 117.8(4) yes
C9 Se1 C25 98.9(4) yes
Sn1 C1 C2 118.5(8) yes
Sn1 C1 C10 122.9(8) yes
C2 C1 C10 118.2(10) yes
C1 C2 C3 122.2(10) yes
C2 C3 C4 120.2(11) yes
C3 C4 C5 119.3(10) yes
C3 C4 C11 133.0(11) yes
C5 C4 C11 107.7(10) yes
C4 C5 C6 113.8(10) yes
C4 C5 C10 122.4(10) yes
C6 C5 C10 123.8(10) yes
C5 C6 C7 120.9(10) yes
C5 C6 C12 108.9(10) yes
C7 C6 C12 130.1(10) yes
C6 C7 C8 116.7(10) yes
C7 C8 C9 123.3(11) yes
Se1 C9 C8 117.3(9) yes
Se1 C9 C10 121.0(8) yes
C8 C9 C10 121.5(10) yes
C1 C10 C5 117.6(10) yes
C1 C10 C9 128.7(10) yes
C5 C10 C9 113.6(9) yes
C4 C11 C12 105.6(9) yes
C6 C12 C11 103.5(9) yes
Sn1 C13 C14 122.5(6) yes
Sn1 C13 C18 119.0(9) yes
C14 C13 C18 118.2(11) yes
C13 C14 C15 120.3(8) yes
C14 C15 C16 120.1(12) yes
C15 C16 C17 120.8(12) yes
C16 C17 C18 118.6(8) yes
C13 C18 C17 121.8(12) yes
Sn1 C19 C20 122.3(7) yes
Sn1 C19 C24 119.8(7) yes
C20 C19 C24 117.8(7) yes
C19 C20 C21 121.5(10) yes
C20 C21 C22 119.2(11) yes
C21 C22 C23 121.1(8) yes
C22 C23 C24 118.3(11) yes
C19 C24 C23 122.0(10) yes
Se1 C25 C26 116.3(7) yes
Se1 C25 C30 123.5(10) yes
C26 C25 C30 120.3(10) yes
C25 C26 C27 119.5(10) yes
C26 C27 C28 120.8(14) yes
C27 C28 C29 118.5(11) yes
C28 C29 C30 121.0(10) yes
C25 C30 C29 119.9(12) yes

loop_
_geom_bond_atom_site_label_1
_geom_bond_atom_site_label_2
_geom_bond_distance
_geom_bond_publ_flag
Sn1 Cl1 2.423(4) yes
Sn1 C1 2.158(10) yes
Sn1 C13 2.128(12) yes
Sn1 C19 2.137(7) yes
Se1 C9 1.926(11) yes
Se1 C25 1.947(10) yes
C1 C2 1.396(16) yes
C1 C10 1.430(14) yes
C2 C3 1.420(16) yes
C3 C4 1.363(16) yes
C4 C5 1.390(16) yes
C4 C11 1.515(15) yes
C5 C6 1.395(15) yes
C5 C10 1.438(15) yes
C6 C7 1.380(16) yes
C6 C12 1.517(16) yes
C7 C8 1.405(17) yes
C8 C9 1.387(15) yes
C9 C10 1.424(16) yes
C11 C12 1.563(16) yes
C13 C14 1.397(17) yes
C13 C18 1.370(11) yes
C14 C15 1.376(17) yes
C15 C16 1.373(12) yes
C16 C17 1.369(19) yes
C17 C18 1.393(18) yes
C19 C20 1.405(14) yes
C19 C24 1.377(15) yes
C20 C21 1.370(11) yes
C21 C22 1.374(17) yes
C22 C23 1.398(18) yes
C23 C24 1.381(11) yes
C25 C26 1.370(19) yes
C25 C30 1.379(13) yes
C26 C27 1.390(16) yes
C27 C28 1.374(15) yes
C28 C29 1.39(3) yes
C29 C30 1.367(15) yes
